data_4101691
loop_
_publ_author_name
'Klap\"otke, Thomas M.'
'Krumm, Burkhard'
'Scherr, Matthias'

_publ_section_title
;
 The binary silver nitrogen anion [Ag(N3)2]-.
;
_journal_issue 1
_journal_name_full 'Journal of the American Chemical Society'
_journal_page_first 72
_journal_page_last 74
_journal_paper_doi 10.1021/ja8077544
_journal_volume 131
_journal_year 2009
_chemical_formula_moiety 'C24 H20 P, 0.5(Ag2 N12)'
_chemical_formula_sum 'C24 H20 Ag N6 P'
_chemical_formula_weight 531.298
_space_group_IT_number 13
_symmetry_cell_setting monoclinic
_symmetry_Int_Tables_number 13
_symmetry_space_group_name_Hall '-P 2yac'
_symmetry_space_group_name_H-M 'P 1 2/n 1'
_atom_sites_solution_hydrogens geom
_atom_sites_solution_primary direct
_atom_sites_solution_secondary difmap
_audit_author_name 'Scherr, Matthias'
_audit_block_code Ph4P_Ag(N3)2_dx213_scherr
_audit_creation_date
;
'Tue May 20 12:13:40 2008'
;
_audit_creation_method 'form98_non/compatible with shelxl97-2'
_audit_update_record
;
'Tue May 20 19:20:14 2008'
;
_cell_angle_alpha 90.0
_cell_angle_beta 103.219(4)
_cell_angle_gamma 90.0
_cell_formula_units_Z 4
_cell_length_a 16.4246(7)
_cell_length_b 7.3362(3)
_cell_length_c 19.1152(8)
_cell_measurement_reflns_used 4198
_cell_measurement_temperature 135(2)
_cell_measurement_theta_max 28.7712
_cell_measurement_theta_min 3.7521
_cell_volume 2242.24(17)
_computing_cell_refinement
;
CrysAlis RED, Oxford Diffraction Ltd.,
Version 1.171.32.5 (release 08-05-2007 CrysAlis171 .NET)
(compiled May  8 2007,13:10:02)
;
_computing_data_collection
;
CrysAlis CCD, Oxford Diffraction Ltd.,
Version 1.171.32.5 (release 08-05-2007 CrysAlis171 .NET)
(compiled May  8 2007,13:10:02)
;
_computing_data_reduction
;
CrysAlis RED, Oxford Diffraction Ltd.,
Version 1.171.32.5 (release 08-05-2007 CrysAlis171 .NET)
(compiled May  8 2007,13:10:02)
;
_computing_molecular_graphics 'DIAMOND (Brandenburg, 1996)'
_computing_publication_material 'SHELXL-97 (G. M. Sheldrick. University of G\"ottingen, 97-2 version)'
_computing_structure_refinement 'SHELXL-97 (G. M. Sheldrick. University of G\"ottingen, 97-2 version)'
_computing_structure_solution
;
A. Altomare, M. C. Burla, M. Camalli, G. L. Cascarano, C. Giacovazzo, A.
Guagliardi, A. G. G. Moliterni, G. Polidori, R. Spagna: SIR97: a new tool for
crystal structure determination and refinement; J. Appl. Crystallogr. 1999,
32, 115-119.
;
_diffrn_ambient_temperature 135(2)
_diffrn_detector_area_resol_mean 15.9809
_diffrn_measured_fraction_theta_full 0.996
_diffrn_measured_fraction_theta_max 0.996
_diffrn_measurement_details
;
  1 omega  -43.00   11.00   1.0000    8.0000
omega____ theta____ kappa____ phi______ omega'___ theta'___ frames
    -      -20.7619  -75.0000  120.0000    0.0000    0.0000 54

  2 omega  -43.00    9.00   1.0000    8.0000
omega____ theta____ kappa____ phi______ omega'___ theta'___ frames
    -      -20.7619  -75.0000    0.0000    0.0000    0.0000 52

  3 omega  -43.00   10.00   1.0000    8.0000
omega____ theta____ kappa____ phi______ omega'___ theta'___ frames
    -      -20.7619  -75.0000  240.0000    0.0000    0.0000 53

  4 omega  -21.00   25.00   1.0000    8.0000
omega____ theta____ kappa____ phi______ omega'___ theta'___ frames
    -      -20.7619   99.0000   83.0000    0.0000    0.0000 46

  5 omega  -25.00   22.00   1.0000    8.0000
omega____ theta____ kappa____ phi______ omega'___ theta'___ frames
    -       20.9181  -99.0000  -83.0000    0.0000    0.0000 47

  6 omega   17.00   45.00   1.0000    8.0000
omega____ theta____ kappa____ phi______ omega'___ theta'___ frames
    -       20.9181   45.0000  240.0000    0.0000    0.0000 28

  7 omega   12.00   40.00   1.0000    8.0000
omega____ theta____ kappa____ phi______ omega'___ theta'___ frames
    -       20.9181   75.0000  120.0000    0.0000    0.0000 28

  8 omega   12.00   45.00   1.0000    8.0000
omega____ theta____ kappa____ phi______ omega'___ theta'___ frames
    -       20.9181   45.0000    0.0000    0.0000    0.0000 33

;
_diffrn_measurement_device_type 'Oxford Xcalibur3 CCD area-detector'
_diffrn_measurement_method 'omega scan'
_diffrn_orient_matrix_UB_11 0.0225196717
_diffrn_orient_matrix_UB_12 -0.0793762473
_diffrn_orient_matrix_UB_13 -0.0055313919
_diffrn_orient_matrix_UB_21 -0.0382063003
_diffrn_orient_matrix_UB_22 -0.0455082871
_diffrn_orient_matrix_UB_23 -0.0146467525
_diffrn_orient_matrix_UB_31 0.0013957841
_diffrn_orient_matrix_UB_32 0.0317109357
_diffrn_orient_matrix_UB_33 -0.0347430816
_diffrn_radiation_collimation '0.5 mm collimator'
_diffrn_radiation_monochromator graphite
_diffrn_radiation_source 'fine-focus sealed tube'
_diffrn_radiation_type MoK\a
_diffrn_radiation_wavelength 0.71073
_diffrn_reflns_av_R_equivalents 0.0408
_diffrn_reflns_av_sigmaI/netI 0.0914
_diffrn_reflns_limit_h_max 19
_diffrn_reflns_limit_h_min -20
_diffrn_reflns_limit_k_max 9
_diffrn_reflns_limit_k_min -8
_diffrn_reflns_limit_l_max 23
_diffrn_reflns_limit_l_min -17
_diffrn_reflns_number 12464
_diffrn_reflns_theta_full 25.99
_diffrn_reflns_theta_max 25.99
_diffrn_reflns_theta_min 3.76
_diffrn_source_current 40_mA
_diffrn_source_power 2.00_kW
_diffrn_source_type 'Spellman generator'
_diffrn_source_voltage 50_kV
_exptl_absorpt_coefficient_mu 0.995
_exptl_absorpt_correction_T_max 0.94000
_exptl_absorpt_correction_T_min 0.86158
_exptl_absorpt_correction_type multi-scan
_exptl_absorpt_process_details
;
CrysAlis RED, Oxford Diffraction Ltd.,
Version 1.171.32.5 (release 08-05-2007 CrysAlis171 .NET)
(compiled May  8 2007,13:10:02)
Empirical absorption correction using spherical harmonics,
 implemented in SCALE3 ABSPACK scaling algorithm.
;
_exptl_crystal_colour colorless
_exptl_crystal_density_diffrn 1.57391(14)
_exptl_crystal_density_method 'not measured'
_exptl_crystal_description block
_exptl_crystal_F_000 1072
_exptl_crystal_size_max 0.31
_exptl_crystal_size_mid 0.18
_exptl_crystal_size_min 0.06
_refine_diff_density_max 0.422
_refine_diff_density_min -0.324
_refine_diff_density_rms 0.111
_refine_ls_extinction_method none
_refine_ls_goodness_of_fit_ref 0.981
_refine_ls_hydrogen_treatment constr
_refine_ls_matrix_type full
_refine_ls_number_parameters 290
_refine_ls_number_reflns 4383
_refine_ls_number_restraints 0
_refine_ls_restrained_S_all 0.981
_refine_ls_R_factor_all 0.0517
_refine_ls_R_factor_gt 0.0308
_refine_ls_shift/su_max 0.000
_refine_ls_shift/su_mean 0.000
_refine_ls_structure_factor_coef Fsqd
_refine_ls_weighting_details 'calc w=1/[\s^2^(Fo^2^)+(0.0712P)^2^+0.0000P] where P=(Fo^2^+2Fc^2^)/3'
_refine_ls_weighting_scheme calc
_refine_ls_wR_factor_gt 0.0814
_refine_ls_wR_factor_ref 0.0885
_reflns_number_gt 2682
_reflns_number_total 4383
_reflns_threshold_expression >2sigma(I)
_cod_data_source_file ja8077544_si_001.cif
_cod_data_source_block dx213
_cod_original_sg_symbol_H-M 'P 2/n'
_cod_database_code 4101691
_kl_diffrn_measurement_detector_distance 50

loop_
_symmetry_equiv_pos_as_xyz
'x, y, z'
'-x+1/2, y, -z+1/2'
'-x, -y, -z'
'x-1/2, -y, z-1/2'

loop_
_atom_site_label
_atom_site_type_symbol
_atom_site_fract_x
_atom_site_fract_y
_atom_site_fract_z
_atom_site_U_iso_or_equiv
_atom_site_adp_type
_atom_site_occupancy
_atom_site_symmetry_multiplicity
_atom_site_calc_flag
_atom_site_refinement_flags
_atom_site_disorder_assembly
_atom_site_disorder_group
C1 C 0.3161(3) 0.3442(7) -0.2882(2) 0.0199(11) Uani 1 1 d . . .
C2 C 0.3159(3) 0.3473(7) -0.3612(3) 0.0221(12) Uani 1 1 d . . .
H2 H 0.2810 0.4305 -0.3924 0.027 Uiso 1 1 calc R . .
C3 C 0.3663(3) 0.2298(7) -0.3875(3) 0.0275(13) Uani 1 1 d . . .
H3 H 0.3656 0.2308 -0.4373 0.033 Uiso 1 1 calc R . .
C4 C 0.4181(3) 0.1101(7) -0.3426(3) 0.0309(13) Uani 1 1 d . . .
H4 H 0.4539 0.0313 -0.3612 0.037 Uiso 1 1 calc R . .
C5 C 0.4179(3) 0.1048(7) -0.2692(3) 0.0292(13) Uani 1 1 d . . .
H5 H 0.4532 0.0216 -0.2383 0.035 Uiso 1 1 calc R . .
C6 C 0.3675(3) 0.2177(7) -0.2426(3) 0.0262(12) Uani 1 1 d . . .
H6 H 0.3666 0.2121 -0.1931 0.031 Uiso 1 1 calc R . .
C7 C 0.3112(3) 0.6378(6) -0.1833(2) 0.0175(11) Uani 1 1 d . . .
C8 C 0.3986(3) 0.6315(6) -0.1669(3) 0.0221(12) Uani 1 1 d . . .
H8 H 0.4273 0.5458 -0.1897 0.027 Uiso 1 1 calc R . .
C9 C 0.4419(3) 0.7516(7) -0.1172(3) 0.0246(12) Uani 1 1 d . . .
H9 H 0.5013 0.7482 -0.1054 0.029 Uiso 1 1 calc R . .
C10 C 0.4011(3) 0.8770(7) -0.0840(3) 0.0265(13) Uani 1 1 d . . .
H10 H 0.4321 0.9582 -0.0492 0.032 Uiso 1 1 calc R . .
C11 C 0.3148(3) 0.8846(7) -0.1015(3) 0.0270(12) Uani 1 1 d . . .
H11 H 0.2865 0.9722 -0.0791 0.032 Uiso 1 1 calc R . .
C12 C 0.2700(3) 0.7666(7) -0.1507(2) 0.0232(12) Uani 1 1 d . . .
H12 H 0.2106 0.7725 -0.1627 0.028 Uiso 1 1 calc R . .
C13 C 0.2654(3) 0.9091(6) 0.1794(2) 0.0173(10) Uani 1 1 d . . .
C14 C 0.2054(3) 1.0429(7) 0.1552(3) 0.0238(12) Uani 1 1 d . . .
H14 H 0.1579 1.0525 0.1756 0.029 Uiso 1 1 calc R . .
C15 C 0.2147(3) 1.1602(7) 0.1021(3) 0.0298(13) Uani 1 1 d . . .
H15 H 0.1738 1.2511 0.0852 0.036 Uiso 1 1 calc R . .
C16 C 0.2851(3) 1.1455(7) 0.0728(3) 0.0277(13) Uani 1 1 d . . .
H16 H 0.2918 1.2269 0.0359 0.033 Uiso 1 1 calc R . .
C17 C 0.3440(3) 1.0161(7) 0.0967(3) 0.0248(12) Uani 1 1 d . . .
H17 H 0.3916 1.0071 0.0765 0.030 Uiso 1 1 calc R . .
C18 C 0.3347(3) 0.8977(7) 0.1502(2) 0.0211(11) Uani 1 1 d . . .
H18 H 0.3762 0.8079 0.1672 0.025 Uiso 1 1 calc R . .
C19 C 0.3382(3) 0.6166(7) 0.2801(2) 0.0199(11) Uani 1 1 d . . .
C20 C 0.3883(3) 0.6291(7) 0.3486(3) 0.0242(12) Uani 1 1 d . . .
H20 H 0.3771 0.7180 0.3813 0.029 Uiso 1 1 calc R . .
C21 C 0.4557(3) 0.5095(8) 0.3692(3) 0.0342(14) Uani 1 1 d . . .
H21 H 0.4905 0.5167 0.4163 0.041 Uiso 1 1 calc R . .
C22 C 0.4717(3) 0.3821(8) 0.3220(3) 0.0347(14) Uani 1 1 d . . .
H22 H 0.5183 0.3029 0.3364 0.042 Uiso 1 1 calc R . .
C23 C 0.4214(3) 0.3663(7) 0.2536(3) 0.0315(14) Uani 1 1 d . . .
H23 H 0.4330 0.2764 0.2214 0.038 Uiso 1 1 calc R . .
C24 C 0.3539(3) 0.4829(7) 0.2324(3) 0.0263(12) Uani 1 1 d . . .
H24 H 0.3184 0.4722 0.1858 0.032 Uiso 1 1 calc R . .
N1 N 0.4830(3) 0.6939(6) 0.0831(2) 0.0283(11) Uani 1 1 d . . .
N2 N 0.5431(3) 0.6791(6) 0.0581(2) 0.0212(10) Uani 1 1 d . . .
N3 N 0.6043(3) 0.6722(6) 0.0364(2) 0.0298(11) Uani 1 1 d . . .
N4 N 0.2279(3) 0.5674(6) 0.0210(2) 0.0290(11) Uani 1 1 d . . .
N5 N 0.1760(3) 0.6741(6) -0.0049(2) 0.0269(10) Uani 1 1 d . . .
N6 N 0.1225(3) 0.7721(9) -0.0305(3) 0.0606(17) Uani 1 1 d . . .
P1 P 0.2500 0.4889(3) -0.2500 0.0178(4) Uani 1 2 d S . .
P2 P 0.2500 0.7625(3) 0.2500 0.0186(4) Uani 1 2 d S . .
Ag1 Ag 0.35920(2) 0.59778(6) 0.02879(2) 0.02871(16) Uani 1 1 d . . .

loop_
_atom_site_aniso_label
_atom_site_aniso_U_11
_atom_site_aniso_U_22
_atom_site_aniso_U_33
_atom_site_aniso_U_23
_atom_site_aniso_U_13
_atom_site_aniso_U_12
C1 0.018(3) 0.021(3) 0.020(3) -0.002(2) 0.003(2) 0.003(2)
C2 0.019(3) 0.022(3) 0.023(3) -0.003(2) 0.001(2) -0.001(2)
C3 0.028(3) 0.033(3) 0.022(3) -0.006(2) 0.007(2) -0.003(3)
C4 0.027(3) 0.026(3) 0.041(3) -0.009(3) 0.011(3) 0.009(3)
C5 0.031(3) 0.022(3) 0.035(3) -0.001(3) 0.007(2) 0.012(3)
C6 0.030(3) 0.026(3) 0.021(3) 0.001(2) 0.003(2) 0.000(2)
C7 0.021(3) 0.017(3) 0.014(2) 0.004(2) 0.001(2) -0.005(2)
C8 0.022(3) 0.021(3) 0.023(3) 0.004(2) 0.005(2) -0.003(2)
C9 0.024(3) 0.022(3) 0.026(3) 0.007(2) 0.000(2) -0.005(2)
C10 0.040(3) 0.016(3) 0.020(3) 0.002(2) -0.002(2) -0.001(2)
C11 0.036(3) 0.024(3) 0.023(3) -0.008(2) 0.010(2) 0.002(3)
C12 0.021(3) 0.023(3) 0.025(3) -0.001(2) 0.004(2) 0.002(2)
C13 0.020(2) 0.015(3) 0.018(2) -0.002(2) 0.006(2) -0.004(2)
C14 0.026(3) 0.025(3) 0.023(3) 0.000(2) 0.011(2) -0.003(2)
C15 0.036(3) 0.025(3) 0.028(3) 0.002(2) 0.005(2) 0.004(3)
C16 0.042(3) 0.022(3) 0.021(3) 0.000(2) 0.013(3) -0.008(3)
C17 0.028(3) 0.020(3) 0.031(3) -0.001(2) 0.017(2) -0.003(2)
C18 0.023(3) 0.021(3) 0.021(3) -0.007(2) 0.008(2) 0.000(2)
C19 0.021(2) 0.019(3) 0.022(3) 0.004(2) 0.009(2) -0.006(2)
C20 0.030(3) 0.021(3) 0.024(3) -0.001(2) 0.009(2) -0.002(2)
C21 0.028(3) 0.035(4) 0.036(3) 0.005(3) -0.001(3) 0.000(3)
C22 0.018(3) 0.034(4) 0.052(4) 0.009(3) 0.010(3) 0.009(3)
C23 0.031(3) 0.018(3) 0.051(4) -0.002(3) 0.021(3) 0.004(2)
C24 0.029(3) 0.019(3) 0.034(3) 0.001(2) 0.013(2) -0.003(2)
N1 0.019(2) 0.037(3) 0.029(2) -0.005(2) 0.005(2) 0.008(2)
N2 0.027(3) 0.012(2) 0.019(2) -0.0018(18) -0.004(2) 0.001(2)
N3 0.026(2) 0.031(3) 0.036(3) -0.007(2) 0.015(2) -0.002(2)
N4 0.026(2) 0.025(3) 0.037(3) 0.005(2) 0.010(2) 0.003(2)
N5 0.031(3) 0.024(3) 0.025(2) -0.004(2) 0.005(2) -0.001(2)
N6 0.057(4) 0.063(4) 0.058(4) 0.005(3) 0.007(3) 0.028(3)
P1 0.0201(9) 0.0167(10) 0.0157(9) 0.000 0.0019(7) 0.000
P2 0.0200(9) 0.0182(10) 0.0194(9) 0.000 0.0084(7) 0.000
Ag1 0.0244(2) 0.0306(3) 0.0308(2) 0.0006(2) 0.00574(17) -0.0002(2)

loop_
_atom_type_symbol
_atom_type_description
_atom_type_scat_dispersion_real
_atom_type_scat_dispersion_imag
_atom_type_scat_source
C C 0.0033 0.0016 'International Tables Vol C Tables 4.2.6.8 and 6.1.1.4'
H H 0.0000 0.0000 'International Tables Vol C Tables 4.2.6.8 and 6.1.1.4'
N N 0.0061 0.0033 'International Tables Vol C Tables 4.2.6.8 and 6.1.1.4'
P P 0.1023 0.0942 'International Tables Vol C Tables 4.2.6.8 and 6.1.1.4'
Ag Ag -0.8971 1.1015 'International Tables Vol C Tables 4.2.6.8 and 6.1.1.4'

loop_
_exptl_crystal_face_index_h
_exptl_crystal_face_index_k
_exptl_crystal_face_index_l
_exptl_crystal_face_perp_dist
? ? ? ?

loop_
_geom_angle_atom_site_label_1
_geom_angle_atom_site_label_2
_geom_angle_atom_site_label_3
_geom_angle
_geom_angle_site_symmetry_1
_geom_angle_site_symmetry_3
_geom_angle_publ_flag
C2 C1 C6 119.5(4) . . ?
C2 C1 P1 122.4(4) . . ?
C6 C1 P1 118.0(4) . . ?
C3 C2 C1 119.7(5) . . ?
C3 C2 H2 120.2 . . ?
C1 C2 H2 120.2 . . ?
C2 C3 C4 120.8(5) . . ?
C2 C3 H3 119.6 . . ?
C4 C3 H3 119.6 . . ?
C3 C4 C5 119.9(5) . . ?
C3 C4 H4 120.1 . . ?
C5 C4 H4 120.1 . . ?
C6 C5 C4 120.1(5) . . ?
C6 C5 H5 119.9 . . ?
C4 C5 H5 119.9 . . ?
C5 C6 C1 120.1(5) . . ?
C5 C6 H6 120.0 . . ?
C1 C6 H6 120.0 . . ?
C12 C7 C8 120.1(4) . . ?
C12 C7 P1 118.7(4) . . ?
C8 C7 P1 121.1(4) . . ?
C9 C8 C7 118.6(5) . . ?
C9 C8 H8 120.7 . . ?
C7 C8 H8 120.7 . . ?
C8 C9 C10 121.3(5) . . ?
C8 C9 H9 119.4 . . ?
C10 C9 H9 119.4 . . ?
C9 C10 C11 119.8(5) . . ?
C9 C10 H10 120.1 . . ?
C11 C10 H10 120.1 . . ?
C12 C11 C10 120.2(5) . . ?
C12 C11 H11 119.9 . . ?
C10 C11 H11 119.9 . . ?
C11 C12 C7 120.0(5) . . ?
C11 C12 H12 120.0 . . ?
C7 C12 H12 120.0 . . ?
C18 C13 C14 119.7(4) . . ?
C18 C13 P2 122.7(4) . . ?
C14 C13 P2 117.6(4) . . ?
C15 C14 C13 120.0(5) . . ?
C15 C14 H14 120.0 . . ?
C13 C14 H14 120.0 . . ?
C14 C15 C16 119.5(5) . . ?
C14 C15 H15 120.2 . . ?
C16 C15 H15 120.2 . . ?
C17 C16 C15 120.6(5) . . ?
C17 C16 H16 119.7 . . ?
C15 C16 H16 119.7 . . ?
C16 C17 C18 120.0(5) . . ?
C16 C17 H17 120.0 . . ?
C18 C17 H17 120.0 . . ?
C17 C18 C13 120.2(5) . . ?
C17 C18 H18 119.9 . . ?
C13 C18 H18 119.9 . . ?
C20 C19 C24 120.3(5) . . ?
C20 C19 P2 121.9(4) . . ?
C24 C19 P2 117.8(4) . . ?
C19 C20 C21 119.2(5) . . ?
C19 C20 H20 120.4 . . ?
C21 C20 H20 120.4 . . ?
C22 C21 C20 120.2(5) . . ?
C22 C21 H21 119.9 . . ?
C20 C21 H21 119.9 . . ?
C21 C22 C23 121.3(5) . . ?
C21 C22 H22 119.4 . . ?
C23 C22 H22 119.4 . . ?
C22 C23 C24 119.3(5) . . ?
C22 C23 H23 120.3 . . ?
C24 C23 H23 120.3 . . ?
C23 C24 C19 119.7(5) . . ?
C23 C24 H24 120.1 . . ?
C19 C24 H24 120.1 . . ?
N2 N1 Ag1 123.1(3) . . ?
N3 N2 N1 176.1(5) . . ?
N2 N3 Ag1 122.4(4) . 3_665 ?
N5 N4 Ag1 125.5(4) . . ?
N6 N5 N4 176.8(6) . . ?
C1 P1 C1 107.2(3) . 2_554 ?
C1 P1 C7 110.9(2) . . ?
C1 P1 C7 111.3(2) 2_554 . ?
C1 P1 C7 111.3(2) . 2_554 ?
C1 P1 C7 110.9(2) 2_554 2_554 ?
C7 P1 C7 105.3(3) . 2_554 ?
C19 P2 C19 106.4(3) 2 . ?
C19 P2 C13 111.2(2) 2 . ?
C19 P2 C13 111.0(2) . . ?
C19 P2 C13 111.0(2) 2 2 ?
C19 P2 C13 111.2(2) . 2 ?
C13 P2 C13 106.1(3) . 2 ?
N4 Ag1 N1 152.07(17) . . ?
N4 Ag1 N3 103.70(16) . 3_665 ?
N1 Ag1 N3 101.00(15) . 3_665 ?

loop_
_geom_bond_atom_site_label_1
_geom_bond_atom_site_label_2
_geom_bond_distance
_geom_bond_site_symmetry_2
_geom_bond_publ_flag
C1 C2 1.394(7) . ?
C1 C6 1.413(6) . ?
C1 P1 1.789(5) . ?
C2 C3 1.368(7) . ?
C2 H2 0.9500 . ?
C3 C4 1.378(7) . ?
C3 H3 0.9500 . ?
C4 C5 1.403(7) . ?
C4 H4 0.9500 . ?
C5 C6 1.351(7) . ?
C5 H5 0.9500 . ?
C6 H6 0.9500 . ?
C7 C12 1.390(7) . ?
C7 C8 1.398(7) . ?
C7 P1 1.800(5) . ?
C8 C9 1.369(7) . ?
C8 H8 0.9500 . ?
C9 C10 1.376(7) . ?
C9 H9 0.9500 . ?
C10 C11 1.381(7) . ?
C10 H10 0.9500 . ?
C11 C12 1.363(6) . ?
C11 H11 0.9500 . ?
C12 H12 0.9500 . ?
C13 C18 1.380(6) . ?
C13 C14 1.393(7) . ?
C13 P2 1.789(5) . ?
C14 C15 1.366(7) . ?
C14 H14 0.9500 . ?
C15 C16 1.399(7) . ?
C15 H15 0.9500 . ?
C16 C17 1.357(7) . ?
C16 H16 0.9500 . ?
C17 C18 1.377(7) . ?
C17 H17 0.9500 . ?
C18 H18 0.9500 . ?
C19 C20 1.382(7) . ?
C19 C24 1.402(7) . ?
C19 P2 1.787(5) . ?
C20 C21 1.397(7) . ?
C20 H20 0.9500 . ?
C21 C22 1.366(8) . ?
C21 H21 0.9500 . ?
C22 C23 1.382(7) . ?
C22 H22 0.9500 . ?
C23 C24 1.386(7) . ?
C23 H23 0.9500 . ?
C24 H24 0.9500 . ?
N1 N2 1.195(6) . ?
N1 Ag1 2.179(4) . ?
N2 N3 1.173(6) . ?
N3 Ag1 2.485(5) 3_665 ?
N4 N5 1.180(6) . ?
N4 Ag1 2.139(4) . ?
N5 N6 1.154(6) . ?
P1 C1 1.789(5) 2_554 ?
P1 C7 1.800(5) 2_554 ?
P2 C19 1.787(5) 2 ?
P2 C13 1.789(5) 2 ?
Ag1 N3 2.485(5) 3_665 ?

loop_
_geom_contact_atom_site_label_1
_geom_contact_atom_site_label_2
_geom_contact_distance
_geom_contact_site_symmetry_1
_geom_contact_site_symmetry_2
_geom_contact_publ_flag
? ? ? ? ? ?

loop_
_geom_hbond_atom_site_label_D
_geom_hbond_atom_site_label_H
_geom_hbond_atom_site_label_A
_geom_hbond_distance_DH
_geom_hbond_distance_HA
_geom_hbond_distance_DA
_geom_hbond_angle_DHA
_geom_hbond_site_symmetry_A
_geom_hbond_publ_flag
? ? ? ? ? ? ? ? ?

loop_
_geom_torsion_atom_site_label_1
_geom_torsion_atom_site_label_2
_geom_torsion_atom_site_label_3
_geom_torsion_atom_site_label_4
_geom_torsion
_geom_torsion_site_symmetry_1
_geom_torsion_site_symmetry_2
_geom_torsion_site_symmetry_3
_geom_torsion_site_symmetry_4
_geom_torsion_publ_flag
C6 C1 C2 C3 -0.9(7) . . . . ?
P1 C1 C2 C3 -178.3(4) . . . . ?
C1 C2 C3 C4 -0.9(8) . . . . ?
C2 C3 C4 C5 1.6(8) . . . . ?
C3 C4 C5 C6 -0.5(8) . . . . ?
C4 C5 C6 C1 -1.3(8) . . . . ?
C2 C1 C6 C5 2.0(7) . . . . ?
P1 C1 C6 C5 179.5(4) . . . . ?
C12 C7 C8 C9 1.5(7) . . . . ?
P1 C7 C8 C9 178.1(4) . . . . ?
C7 C8 C9 C10 -0.3(7) . . . . ?
C8 C9 C10 C11 -0.8(7) . . . . ?
C9 C10 C11 C12 0.9(8) . . . . ?
C10 C11 C12 C7 0.3(8) . . . . ?
C8 C7 C12 C11 -1.4(7) . . . . ?
P1 C7 C12 C11 -178.2(4) . . . . ?
C18 C13 C14 C15 1.0(7) . . . . ?
P2 C13 C14 C15 179.0(4) . . . . ?
C13 C14 C15 C16 -0.5(7) . . . . ?
C14 C15 C16 C17 0.0(8) . . . . ?
C15 C16 C17 C18 0.0(8) . . . . ?
C16 C17 C18 C13 0.5(7) . . . . ?
C14 C13 C18 C17 -1.0(7) . . . . ?
P2 C13 C18 C17 -178.9(4) . . . . ?
C24 C19 C20 C21 1.3(7) . . . . ?
P2 C19 C20 C21 179.1(4) . . . . ?
C19 C20 C21 C22 0.1(8) . . . . ?
C20 C21 C22 C23 -1.0(8) . . . . ?
C21 C22 C23 C24 0.5(8) . . . . ?
C22 C23 C24 C19 0.9(8) . . . . ?
C20 C19 C24 C23 -1.8(7) . . . . ?
P2 C19 C24 C23 -179.7(4) . . . . ?
C2 C1 P1 C1 119.5(5) . . . 2_554 ?
C6 C1 P1 C1 -57.9(3) . . . 2_554 ?
C2 C1 P1 C7 -118.8(4) . . . . ?
C6 C1 P1 C7 63.8(4) . . . . ?
C2 C1 P1 C7 -1.9(5) . . . 2_554 ?
C6 C1 P1 C7 -179.3(4) . . . 2_554 ?
C12 C7 P1 C1 176.6(4) . . . . ?
C8 C7 P1 C1 -0.1(5) . . . . ?
C12 C7 P1 C1 -64.1(4) . . . 2_554 ?
C8 C7 P1 C1 119.2(4) . . . 2_554 ?
C12 C7 P1 C7 56.1(3) . . . 2_554 ?
C8 C7 P1 C7 -120.6(4) . . . 2_554 ?
C20 C19 P2 C19 -124.3(4) . . . 2 ?
C24 C19 P2 C19 53.6(3) . . . 2 ?
C20 C19 P2 C13 114.6(4) . . . . ?
C24 C19 P2 C13 -67.5(4) . . . . ?
C20 C19 P2 C13 -3.2(5) . . . 2 ?
C24 C19 P2 C13 174.6(4) . . . 2 ?
C18 C13 P2 C19 -114.2(4) . . . 2 ?
C14 C13 P2 C19 67.8(4) . . . 2 ?
C18 C13 P2 C19 4.0(5) . . . . ?
C14 C13 P2 C19 -173.9(4) . . . . ?
C18 C13 P2 C13 124.9(4) . . . 2 ?
C14 C13 P2 C13 -53.0(3) . . . 2 ?
N5 N4 Ag1 N1 86.7(6) . . . . ?
N5 N4 Ag1 N3 -121.7(4) . . . 3_665 ?
N2 N1 Ag1 N4 -175.6(4) . . . . ?
N2 N1 Ag1 N3 32.6(4) . . . 3_665 ?

loop_
_reflns_scale_group_code
_reflns_scale_meas_F
? ?
